data_9016530
loop_
_publ_author_name
'Wierzbicka-Wieczorek M'
'Kolitsch, U.'
'Tillmanns, E.'

_publ_section_title
;
 Synthesis and structural study of five new trisilicates, BaREE2Si3O10
 (REE = Gd, Er, Yb, Sc) and SrY2Si3O10,
 including a review on the geometry of the Si3O10 unit
;
_journal_name_full 'European Journal of Mineralogy'
_journal_page_first 245
_journal_page_last 258
_journal_paper_doi 10.1127/0935-1221/2010/0022-1969
_journal_volume 22
_journal_year 2010
_chemical_compound_source Synthetic
_chemical_formula_sum 'O10 Si3 Sr Y2'
_space_group_IT_number 2
_symmetry_space_group_name_Hall '-P 1'
_symmetry_space_group_name_H-M 'P -1'
_cell_angle_alpha 72.42
_cell_angle_beta 86.37
_cell_angle_gamma 88.37
_cell_length_a 6.757
_cell_length_b 6.885
_cell_length_c 9.273
_cell_formula_units_Z 2
_cell_volume 410.405
_database_code_amcsd 0017778
_exptl_crystal_density_diffrn 4.124
_cod_original_formula_sum 'Sr Y2 Si3 O10'
_cod_database_code 9016530
_amcsd_formula_title SrY2Si3O10

loop_
_space_group_symop_operation_xyz
x,y,z
-x,-y,-z

loop_
_atom_site_aniso_label
_atom_site_aniso_U_11
_atom_site_aniso_U_22
_atom_site_aniso_U_33
_atom_site_aniso_U_12
_atom_site_aniso_U_13
_atom_site_aniso_U_23
Sr 0.00836 0.01022 0.00671 0.00034 0.00009 -0.00451
Y1 0.00665 0.00544 0.00376 -0.00029 0.00062 -0.00106
Y2 0.00719 0.00706 0.00368 0.00070 -0.00052 -0.00145
Si1 0.00550 0.00590 0.00310 -0.00040 0.00060 -0.00170
Si2 0.00590 0.00570 0.00280 -0.00080 0.00010 -0.00110
Si3 0.00730 0.00600 0.00360 -0.00110 0.00040 -0.00230
O1 0.00640 0.01140 0.00890 0.00040 -0.00200 -0.00160
O2 0.01010 0.00710 0.00440 0.00050 0.00090 -0.00190
O3 0.00730 0.00800 0.00780 -0.00160 -0.00020 -0.00290
O4 0.01160 0.00760 0.00520 0.00090 0.00220 -0.00020
O5 0.00730 0.00870 0.00620 -0.00180 0.00150 -0.00150
O6 0.00730 0.01020 0.00730 0.00030 0.00080 -0.00390
O7 0.01400 0.01250 0.00800 0.00320 -0.00580 -0.00390
O8 0.00900 0.01430 0.00700 0.00100 0.00170 -0.00560
O9 0.01280 0.00780 0.01220 -0.00260 0.00410 -0.00200
O10 0.01140 0.00790 0.00430 0.00070 -0.00140 -0.00250

loop_
_atom_site_label
_atom_site_fract_x
_atom_site_fract_y
_atom_site_fract_z
_atom_site_U_iso_or_equiv
Sr 0.40204 1.09633 0.18129 0.00803
Y1 0.14049 0.75395 0.50868 0.00539
Y2 0.15773 0.26100 0.80949 0.00603
Si1 -0.32710 0.72724 0.54106 0.00477
Si2 -0.33578 0.35808 0.83142 0.00482
Si3 0.12082 0.74399 0.87301 0.00546
O1 0.46860 0.79140 0.46250 0.00920
O2 0.17700 0.39680 0.54620 0.00720
O3 0.18100 1.10100 0.43330 0.00760
O4 0.38550 1.41430 0.28110 0.00870
O5 0.46860 0.22190 0.88150 0.00760
O6 0.16970 0.75760 0.25020 0.00810
O7 -0.25990 0.38530 0.98770 0.01120
O8 0.08710 0.20500 1.05220 0.00970
O9 0.22980 -0.04630 0.78190 0.01130
O10 0.11310 0.60290 0.76090 0.00770

loop_
_cod_related_entry_id
_cod_related_entry_database
_cod_related_entry_code
1 AMCSD 0017778
